data_7122326
loop_
_publ_author_name
'Li, Lian-Hua'
'Niu, Zhi-Jie'
'Li, Ying-Xiu'
'Liang, Yong-Min'

_publ_section_title
;
 Transition-metal-free multinitrogenation of amides by C-C bond cleavage:
 a new approach to tetrazoles.
;
_journal_issue 79
_journal_name_full 'Chemical communications (Cambridge, England)'
_journal_page_first 11148
_journal_page_last 11151
_journal_paper_doi 10.1039/c8cc06324a
_journal_volume 54
_journal_year 2018
_chemical_formula_moiety 'C11 H13 N5'
_chemical_formula_sum 'C11 H13 N5'
_chemical_formula_weight 215.26
_space_group_crystal_system orthorhombic
_space_group_IT_number 61
_space_group_name_Hall '-P 2ac 2ab'
_space_group_name_H-M_alt 'P b c a'
_symmetry_space_group_name_Hall '-P 2ac 2ab'
_symmetry_space_group_name_H-M 'P b c a'
_atom_sites_solution_hydrogens geom
_atom_sites_solution_primary direct
_atom_sites_solution_secondary difmap
_audit_creation_date 2018-05-16
_audit_creation_method
;
Olex2 1.2
(compiled 2018.04.26 svn.r3504 for OlexSys, GUI svn.r5492)
;
_audit_update_record
;
2018-06-28 deposited with the CCDC.
2018-09-10 downloaded from the CCDC.
;
_cell_angle_alpha 90.00
_cell_angle_beta 90.00
_cell_angle_gamma 90.00
_cell_formula_units_Z 8
_cell_length_a 10.2177(10)
_cell_length_b 11.0976(11)
_cell_length_c 19.154(2)
_cell_measurement_reflns_used 793
_cell_measurement_temperature 189(17)
_cell_measurement_theta_max 22.5360
_cell_measurement_theta_min 4.1740
_cell_volume 2171.9(4)
_computing_cell_refinement
;
CrysAlisPro, Agilent Technologies,
Version 1.171.36.28 (release 01-02-2013 CrysAlis171 .NET)
(compiled Feb  1 2013,16:14:44)
;
_computing_data_collection
;
CrysAlisPro, Agilent Technologies,
Version 1.171.36.28 (release 01-02-2013 CrysAlis171 .NET)
(compiled Feb  1 2013,16:14:44)
;
_computing_data_reduction
;
CrysAlisPro, Agilent Technologies,
Version 1.171.36.28 (release 01-02-2013 CrysAlis171 .NET)
(compiled Feb  1 2013,16:14:44)
;
_computing_molecular_graphics 'Olex2 (Dolomanov et al., 2009)'
_computing_publication_material 'Olex2 (Dolomanov et al., 2009)'
_computing_structure_refinement 'ShelXL (Sheldrick, 2015)'
_computing_structure_solution 'ShelXS (Sheldrick, 2008)'
_diffrn_ambient_temperature 189(17)
_diffrn_detector_area_resol_mean 16.0733
_diffrn_measured_fraction_theta_full 0.999
_diffrn_measured_fraction_theta_max 0.999
_diffrn_measurement_details
;
#__ type_ start__ end____ width___ exp.time_
  1 omega  -90.00  -61.00   1.0000   10.0000
omega____ theta____ kappa____ phi______ frames
    -      -19.4273  178.0000 -150.0000 29

#__ type_ start__ end____ width___ exp.time_
  2 omega  -49.00   66.00   1.0000   10.0000
omega____ theta____ kappa____ phi______ frames
    -       22.6305    0.0000  -60.0000 115
;
_diffrn_measurement_device_type 'SuperNova, Dual, Cu at zero, Eos'
_diffrn_measurement_method '\w scans'
_diffrn_orient_matrix_UB_11 -0.0370121000
_diffrn_orient_matrix_UB_12 0.0492505000
_diffrn_orient_matrix_UB_13 -0.0127770000
_diffrn_orient_matrix_UB_21 0.0122256000
_diffrn_orient_matrix_UB_22 -0.0192795000
_diffrn_orient_matrix_UB_23 -0.0347962000
_diffrn_orient_matrix_UB_31 -0.0573862000
_diffrn_orient_matrix_UB_32 -0.0358128000
_diffrn_orient_matrix_UB_33 0.0009313000
_diffrn_radiation_monochromator mirror
_diffrn_radiation_type MoK\a
_diffrn_radiation_wavelength 0.71073
_diffrn_reflns_av_R_equivalents 0.0749
_diffrn_reflns_av_unetI/netI 0.0947
_diffrn_reflns_limit_h_max 6
_diffrn_reflns_limit_h_min -12
_diffrn_reflns_limit_k_max 13
_diffrn_reflns_limit_k_min -5
_diffrn_reflns_limit_l_max 18
_diffrn_reflns_limit_l_min -23
_diffrn_reflns_number 4742
_diffrn_reflns_theta_full 26.01
_diffrn_reflns_theta_max 26.01
_diffrn_reflns_theta_min 3.45
_diffrn_source 'SuperNova (Mo) X-ray Source'
_exptl_absorpt_coefficient_mu 0.086
_exptl_absorpt_correction_T_max 1.00000
_exptl_absorpt_correction_T_min 0.73333
_exptl_absorpt_correction_type multi-scan
_exptl_absorpt_process_details
;
CrysAlisPro, Agilent Technologies,
Version 1.171.36.28 (release 01-02-2013 CrysAlis171 .NET)
(compiled Feb  1 2013,16:14:44)
Empirical absorption correction using spherical harmonics,
 implemented in SCALE3 ABSPACK scaling algorithm.
;
_exptl_crystal_colour 'clear light colourless'
_exptl_crystal_colour_lustre clear
_exptl_crystal_colour_modifier light
_exptl_crystal_colour_primary colourless
_exptl_crystal_density_diffrn 1.317
_exptl_crystal_density_method 'not measured'
_exptl_crystal_description block
_exptl_crystal_F_000 912
_exptl_crystal_size_max 0.21
_exptl_crystal_size_mid 0.17
_exptl_crystal_size_min 0.14
_refine_diff_density_max 0.200
_refine_diff_density_min -0.251
_refine_diff_density_rms 0.059
_refine_ls_extinction_method none
_refine_ls_goodness_of_fit_ref 0.983
_refine_ls_hydrogen_treatment constr
_refine_ls_matrix_type full
_refine_ls_number_parameters 145
_refine_ls_number_reflns 2138
_refine_ls_number_restraints 0
_refine_ls_restrained_S_all 0.983
_refine_ls_R_factor_all 0.1215
_refine_ls_R_factor_gt 0.0621
_refine_ls_shift/su_max 0.000
_refine_ls_shift/su_mean 0.000
_refine_ls_structure_factor_coef Fsqd
_refine_ls_weighting_details 'calc w=1/[\s^2^(Fo^2^)+(0.0505P)^2^+0.0000P] where P=(Fo^2^+2Fc^2^)/3'
_refine_ls_weighting_scheme calc
_refine_ls_wR_factor_gt 0.1319
_refine_ls_wR_factor_ref 0.1694
_reflns_number_gt 1089
_reflns_number_total 2138
_reflns_threshold_expression >2sigma(I)
_cod_data_source_file c8cc06324a2.cif
_cod_data_source_block lilh_425_1n3
_cod_depositor_comments 'Adding full bibliography for 7122325--7122329.cif.'
_cod_database_code 7122326
_reflns_odcompleteness_completeness 99.57
_reflns_odcompleteness_iscentric 1
_reflns_odcompleteness_theta 26.32
_olex2_refinement_description
;
1. Fixed Uiso
 At 1.2 times of:
  All C(H) groups, All C(H,H) groups
2.a Secondary CH2 refined with riding coordinates:
 C9(H9A,H9B), C10(H10A,H10B), C11(H11A,H11B), C12(H12A,H12B)
2.b Aromatic/amide H refined with riding coordinates:
 C2(H2), C3(H3), C4(H4), C5(H5), C6(H6)
;
_olex2_date_sample_data_collection 2018-05-16
_olex2_submission_special_instructions 'No special instructions were received'

loop_
_space_group_symop_id
_space_group_symop_operation_xyz
1 'x, y, z'
2 '-x+1/2, -y, z+1/2'
3 'x+1/2, -y+1/2, -z'
4 '-x, y+1/2, -z+1/2'
5 '-x, -y, -z'
6 'x-1/2, y, -z-1/2'
7 '-x-1/2, y-1/2, z'
8 'x, -y-1/2, z-1/2'

loop_
_atom_site_label
_atom_site_type_symbol
_atom_site_fract_x
_atom_site_fract_y
_atom_site_fract_z
_atom_site_U_iso_or_equiv
_atom_site_adp_type
_atom_site_occupancy
_atom_site_calc_flag
_atom_site_refinement_flags_posn
N1 N 0.0890(2) 0.3965(2) 0.58337(11) 0.0399(6) Uani 1 d .
N2 N 0.1325(2) 0.5090(2) 0.60115(14) 0.0518(7) Uani 1 d .
N3 N 0.1860(3) 0.5525(3) 0.54575(15) 0.0570(8) Uani 1 d .
N4 N 0.1793(2) 0.4742(2) 0.49119(13) 0.0492(7) Uani 1 d .
N5 N 0.0922(2) 0.2787(2) 0.47802(11) 0.0408(7) Uani 1 d .
C1 C 0.0337(3) 0.3210(3) 0.63596(13) 0.0400(7) Uani 1 d .
C2 C -0.0726(3) 0.3622(3) 0.67357(14) 0.0481(8) Uani 1 d .
H2 H -0.1085 0.4374 0.6640 0.058 Uiso 1 calc R
C3 C -0.1249(3) 0.2910(4) 0.72541(16) 0.0636(11) Uani 1 d .
H3 H -0.1958 0.3186 0.7513 0.076 Uiso 1 calc R
C4 C -0.0729(4) 0.1798(4) 0.73901(16) 0.0687(11) Uani 1 d .
H4 H -0.1093 0.1315 0.7736 0.082 Uiso 1 calc R
C5 C 0.0341(4) 0.1392(3) 0.70110(16) 0.0667(10) Uani 1 d .
H5 H 0.0696 0.0638 0.7105 0.080 Uiso 1 calc R
C6 C 0.0881(3) 0.2103(3) 0.64945(15) 0.0550(9) Uani 1 d .
H6 H 0.1603 0.1836 0.6242 0.066 Uiso 1 calc R
C7 C 0.1181(3) 0.3772(3) 0.51529(14) 0.0375(7) Uani 1 d .
C9 C -0.0146(3) 0.1945(3) 0.49096(14) 0.0503(9) Uani 1 d .
H9A H -0.0905 0.2354 0.5100 0.060 Uiso 1 calc R
H9B H 0.0120 0.1310 0.5228 0.060 Uiso 1 calc R
C10 C -0.0430(3) 0.1446(3) 0.41878(14) 0.0523(9) Uani 1 d .
H10A H -0.0740 0.0622 0.4215 0.063 Uiso 1 calc R
H10B H -0.1079 0.1932 0.3949 0.063 Uiso 1 calc R
C11 C 0.0880(3) 0.1510(3) 0.38183(15) 0.0543(9) Uani 1 d .
H11A H 0.1451 0.0857 0.3962 0.065 Uiso 1 calc R
H11B H 0.0774 0.1487 0.3315 0.065 Uiso 1 calc R
C12 C 0.1398(3) 0.2713(3) 0.40569(14) 0.0506(9) Uani 1 d .
H12A H 0.2347 0.2735 0.4039 0.061 Uiso 1 calc R
H12B H 0.1050 0.3364 0.3775 0.061 Uiso 1 calc R

loop_
_atom_site_aniso_label
_atom_site_aniso_U_11
_atom_site_aniso_U_22
_atom_site_aniso_U_33
_atom_site_aniso_U_23
_atom_site_aniso_U_13
_atom_site_aniso_U_12
N1 0.0470(15) 0.0396(15) 0.0331(13) -0.0042(11) 0.0008(11) -0.0045(12)
N2 0.0607(18) 0.0419(16) 0.0529(16) -0.0096(13) 0.0026(13) -0.0077(14)
N3 0.0594(18) 0.0480(18) 0.0636(18) -0.0041(15) 0.0022(15) -0.0082(15)
N4 0.0527(17) 0.0467(17) 0.0482(15) 0.0023(13) 0.0018(13) -0.0084(14)
N5 0.0461(15) 0.0434(15) 0.0329(13) -0.0045(12) 0.0052(11) -0.0079(12)
C1 0.0476(18) 0.0450(19) 0.0275(14) -0.0054(13) -0.0044(13) -0.0029(16)
C2 0.0485(19) 0.059(2) 0.0364(16) -0.0040(16) -0.0027(14) -0.0021(17)
C3 0.067(3) 0.088(3) 0.0354(18) 0.0013(19) 0.0061(16) -0.010(2)
C4 0.096(3) 0.081(3) 0.0287(17) 0.0074(18) -0.0050(18) -0.030(2)
C5 0.109(3) 0.050(2) 0.0407(18) 0.0095(17) -0.014(2) -0.002(2)
C6 0.070(2) 0.056(2) 0.0392(18) 0.0009(16) -0.0020(16) 0.0048(19)
C7 0.0365(17) 0.0413(18) 0.0348(15) 0.0049(14) -0.0011(12) -0.0004(14)
C9 0.067(2) 0.047(2) 0.0372(17) 0.0003(14) 0.0005(15) -0.0157(17)
C10 0.059(2) 0.051(2) 0.0462(17) -0.0092(16) -0.0081(16) -0.0089(18)
C11 0.062(2) 0.063(2) 0.0377(16) -0.0105(16) -0.0054(15) 0.0071(19)
C12 0.052(2) 0.068(2) 0.0313(15) -0.0068(15) 0.0043(14) -0.0045(18)

loop_
_atom_type_symbol
_atom_type_description
_atom_type_scat_dispersion_real
_atom_type_scat_dispersion_imag
_atom_type_scat_source
C C 0.0033 0.0016 'International Tables Vol C Tables 4.2.6.8 and 6.1.1.4'
H H 0.0000 0.0000 'International Tables Vol C Tables 4.2.6.8 and 6.1.1.4'
N N 0.0061 0.0033 'International Tables Vol C Tables 4.2.6.8 and 6.1.1.4'

loop_
_geom_angle_atom_site_label_1
_geom_angle_atom_site_label_2
_geom_angle_atom_site_label_3
_geom_angle
N2 N1 C1 119.3(2)
C7 N1 N2 108.2(2)
C7 N1 C1 132.4(2)
N3 N2 N1 106.0(2)
N2 N3 N4 111.8(3)
C7 N4 N3 105.9(2)
C7 N5 C9 125.7(2)
C7 N5 C12 119.0(2)
C9 N5 C12 111.8(2)
C2 C1 N1 119.0(3)
C6 C1 N1 119.8(3)
C6 C1 C2 121.1(3)
C1 C2 H2 120.3
C3 C2 C1 119.4(3)
C3 C2 H2 120.3
C2 C3 H3 119.9
C4 C3 C2 120.3(3)
C4 C3 H3 119.9
C3 C4 H4 120.0
C3 C4 C5 119.9(3)
C5 C4 H4 120.0
C4 C5 H5 119.8
C6 C5 C4 120.3(3)
C6 C5 H5 119.8
C1 C6 C5 118.9(3)
C1 C6 H6 120.5
C5 C6 H6 120.5
N4 C7 N1 108.1(3)
N4 C7 N5 124.9(3)
N5 C7 N1 127.0(3)
N5 C9 H9A 111.2
N5 C9 H9B 111.2
N5 C9 C10 102.8(2)
H9A C9 H9B 109.1
C10 C9 H9A 111.2
C10 C9 H9B 111.2
C9 C10 H10A 111.0
C9 C10 H10B 111.0
H10A C10 H10B 109.0
C11 C10 C9 103.9(2)
C11 C10 H10A 111.0
C11 C10 H10B 111.0
C10 C11 H11A 111.3
C10 C11 H11B 111.3
H11A C11 H11B 109.2
C12 C11 C10 102.1(2)
C12 C11 H11A 111.3
C12 C11 H11B 111.3
N5 C12 C11 102.7(2)
N5 C12 H12A 111.2
N5 C12 H12B 111.2
C11 C12 H12A 111.2
C11 C12 H12B 111.2
H12A C12 H12B 109.1

loop_
_geom_bond_atom_site_label_1
_geom_bond_atom_site_label_2
_geom_bond_distance
N1 N2 1.368(3)
N1 C1 1.427(3)
N1 C7 1.355(3)
N2 N3 1.288(3)
N3 N4 1.361(3)
N4 C7 1.327(4)
N5 C7 1.332(4)
N5 C9 1.459(4)
N5 C12 1.471(3)
C1 C2 1.381(4)
C1 C6 1.373(4)
C2 H2 0.9300
C2 C3 1.377(4)
C3 H3 0.9300
C3 C4 1.369(5)
C4 H4 0.9300
C4 C5 1.388(5)
C5 H5 0.9300
C5 C6 1.381(4)
C6 H6 0.9300
C9 H9A 0.9700
C9 H9B 0.9700
C9 C10 1.517(3)
C10 H10A 0.9700
C10 H10B 0.9700
C10 C11 1.515(4)
C11 H11A 0.9700
C11 H11B 0.9700
C11 C12 1.507(4)
C12 H12A 0.9700
C12 H12B 0.9700

loop_
_geom_torsion_atom_site_label_1
_geom_torsion_atom_site_label_2
_geom_torsion_atom_site_label_3
_geom_torsion_atom_site_label_4
_geom_torsion
N1 N2 N3 N4 0.5(3)
N1 C1 C2 C3 -178.6(3)
N1 C1 C6 C5 179.2(3)
N2 N1 C1 C2 57.1(4)
N2 N1 C1 C6 -121.4(3)
N2 N1 C7 N4 0.6(3)
N2 N1 C7 N5 -180.0(3)
N2 N3 N4 C7 -0.1(3)
N3 N4 C7 N1 -0.3(3)
N3 N4 C7 N5 -179.8(3)
N5 C9 C10 C11 29.6(3)
C1 N1 N2 N3 175.1(2)
C1 N1 C7 N4 -174.4(3)
C1 N1 C7 N5 5.1(5)
C1 C2 C3 C4 -0.7(5)
C2 C1 C6 C5 0.7(5)
C2 C3 C4 C5 0.9(5)
C3 C4 C5 C6 -0.3(5)
C4 C5 C6 C1 -0.5(5)
C6 C1 C2 C3 -0.1(4)
C7 N1 N2 N3 -0.7(3)
C7 N1 C1 C2 -128.3(3)
C7 N1 C1 C6 53.1(4)
C7 N5 C9 C10 151.6(3)
C7 N5 C12 C11 -178.4(2)
C9 N5 C7 N1 26.9(5)
C9 N5 C7 N4 -153.8(3)
C9 N5 C12 C11 -18.2(3)
C9 C10 C11 C12 -41.0(3)
C10 C11 C12 N5 35.6(3)
C12 N5 C7 N1 -175.8(3)
C12 N5 C7 N4 3.5(4)
C12 N5 C9 C10 -7.1(4)
